data_9005469
loop_
_publ_author_name
'Ridkosil, T.'
'Skala, R.'
'Johan, Z.'
'Srein, V.'

_publ_section_title
;
 Telluronevskite, Bi3TeSe2, a new mineral
;
_journal_name_full 'European Journal of Mineralogy'
_journal_page_first 177
_journal_page_last 185
_journal_paper_doi 10.1127/0935-1221/01/0013-0177
_journal_volume 13
_journal_year 2001
_chemical_formula_sum 'Bi2.94 S0.32 Se1.73 Te1.01'
_chemical_name_mineral Telluronevskite
_space_group_IT_number 164
_symmetry_space_group_name_Hall '-P 3 2"'
_symmetry_space_group_name_H-M 'P -3 m 1'
_cell_angle_alpha 90
_cell_angle_beta 90
_cell_angle_gamma 120
_cell_formula_units_Z 2
_cell_length_a 4.264
_cell_length_b 4.264
_cell_length_c 23.25
_cell_volume 366.090
_database_code_amcsd 0006856
_exptl_crystal_density_diffrn 8.075
_cod_original_formula_sum 'Bi2.94 Te1.01 Se1.73 S.32'
_cod_database_code 9005469

loop_
_space_group_symop_operation_xyz
x,y,z
-y,-x,z
y,-x+y,-z
-x,-x+y,-z
-x+y,-x,z
-x+y,y,z
-x,-y,-z
y,x,-z
-y,x-y,z
x,x-y,z
x-y,x,-z
x-y,-y,-z

loop_
_atom_site_label
_atom_site_fract_x
_atom_site_fract_y
_atom_site_fract_z
_atom_site_occupancy
_atom_site_U_iso_or_equiv
Bi1 0.00000 0.00000 0.12650 0.98000 0.00684
Te1_1 0.00000 0.00000 0.12650 0.02000 0.00684
Bi2 0.33333 0.66667 0.29420 0.98000 0.00684
Te2 0.33333 0.66667 0.29420 0.02000 0.00684
Bi3 0.66667 0.33333 0.45890 0.98000 0.00684
Te3 0.66667 0.33333 0.45890 0.02000 0.00684
Te1_2 0.33333 0.66667 0.05660 0.95000 0.01748
Se1_1 0.33333 0.66667 0.05660 0.05000 0.01748
Se1_2 0.66667 0.33333 0.21570 0.84000 0.01748
S1 0.66667 0.33333 0.21570 0.16000 0.01748
Se2 0.00000 0.00000 0.36860 0.84000 0.01748
S2 0.00000 0.00000 0.36860 0.16000 0.01748

loop_
_cod_changelog_entry_id
_cod_changelog_entry_author
_cod_changelog_entry_date
_cod_changelog_entry_text
1
;cod-tools version 3.10.1
Id: cif_fix_AMCSD_atom_labels 10224 2024-08-07 11:09:31Z saulius
;
2024-08-07T19:39:28+03:00
;Changed the following '_atom_site_label' values:
the first duplicated label 'Te1'  converted to 'Te1_1'
duplicated label 'Te1' at index 6 converted to 'Te1_2'
the first duplicated label 'Se1'  converted to 'Se1_1'
duplicated label 'Se1' at index 8 converted to 'Se1_2'
;

loop_
_cod_related_entry_id
_cod_related_entry_database
_cod_related_entry_code
1 AMCSD 0006856
